data_7716040
loop_
_publ_author_name
'Romero, Nuria'
'Chavagnan, Thierry'
'Roisnel, Thierry'
'Welle, Alexandre'
'Kirillov, Evgueni'
'Carpentier, Jean-Fran&#xe7;ois'

_publ_section_title
;
 Dinuclear group IV metal complexes based on a
 bis(indenyl)-(<i>E</i>/<i>Z</i>)-stilbene platform: a potential prototype
 of "photoswitchable" catalysts for olefin polymerization.
;
_journal_issue 22
_journal_name_full 'Dalton transactions (Cambridge, England : 2003)'
_journal_page_first 9452
_journal_page_last 9466
_journal_paper_doi 10.1039/d4dt00498a
_journal_volume 53
_journal_year 2024
_chemical_compound_source 'synthesis as described'
_chemical_formula_moiety 'C34 H28'
_chemical_formula_sum 'C34 H28'
_chemical_formula_weight 436.56
_space_group_crystal_system triclinic
_space_group_IT_number 2
_space_group_name_Hall '-P 1'
_space_group_name_H-M_alt 'P -1'
_atom_sites_solution_hydrogens geom
_atom_sites_solution_primary dual
_audit_update_record
;
2024-02-19 deposited with the CCDC.	2024-05-13 downloaded from the CCDC.
;
_cell_angle_alpha 107.331(2)
_cell_angle_beta 100.800(3)
_cell_angle_gamma 91.401(2)
_cell_formula_units_Z 2
_cell_length_a 9.4590(8)
_cell_length_b 9.7392(7)
_cell_length_c 13.9219(11)
_cell_measurement_reflns_used 9896
_cell_measurement_temperature 150(2)
_cell_measurement_theta_max 27.52
_cell_measurement_theta_min 2.43
_cell_measurement_wavelength 0.71073
_cell_volume 1198.20(16)
_computing_cell_refinement 'APEX3 (Bruker, 2015)'
_computing_data_collection 'Bruker APEX3 (Bruker, 2015)'
_computing_data_reduction 'SAINT (Bruker, 2014)'
_computing_molecular_graphics
;
   'SXGRAPH (L. Farrugia, 1999), Mercury (CSD, 2020)'
;
_computing_publication_material 'CRYSCALC (T. Roisnel, local program, 2023)'
_computing_structure_refinement 'SHELXL-2019_2 (Sheldrick, 2019)'
_computing_structure_solution 'SHELXT 2014_4 (Sheldrick, 2014)'
_diffrn_ambient_temperature 150(2)
_diffrn_detector '(CMOS) PHOTON 100'
_diffrn_detector_area_resol_mean 7.39
_diffrn_measured_fraction_theta_full 0.996
_diffrn_measured_fraction_theta_max 0.994
_diffrn_measurement_device_type 'D8 VENTURE Bruker AXS'
_diffrn_measurement_method 'rotation images'
_diffrn_orient_matrix_UB_11 -0.0274896
_diffrn_orient_matrix_UB_12 -0.0025912
_diffrn_orient_matrix_UB_13 0.0654246
_diffrn_orient_matrix_UB_21 0.1033889
_diffrn_orient_matrix_UB_22 0.0241907
_diffrn_orient_matrix_UB_23 0.0363181
_diffrn_orient_matrix_UB_31 -0.0149639
_diffrn_orient_matrix_UB_32 0.1051796
_diffrn_orient_matrix_UB_33 0.0175584
_diffrn_radiation_monochromator 'multilayer monochromator'
_diffrn_radiation_probe x-ray
_diffrn_radiation_source 'Incoatec microfocus sealed tube'
_diffrn_radiation_type MoK\a
_diffrn_radiation_wavelength 0.71073
_diffrn_reflns_av_R_equivalents 0.0721
_diffrn_reflns_av_unetI/netI 0.0505
_diffrn_reflns_limit_h_max 12
_diffrn_reflns_limit_h_min -12
_diffrn_reflns_limit_k_max 12
_diffrn_reflns_limit_k_min -12
_diffrn_reflns_limit_l_max 18
_diffrn_reflns_limit_l_min -18
_diffrn_reflns_number 27978
_diffrn_reflns_theta_full 25.242
_diffrn_reflns_theta_max 27.569
_diffrn_reflns_theta_min 2.199
_diffrn_source_current 1.0
_diffrn_source_power 50.0
_diffrn_source_voltage 50.0
_exptl_absorpt_coefficient_mu 0.068
_exptl_absorpt_correction_T_max 0.992
_exptl_absorpt_correction_T_min 0.873
_exptl_absorpt_correction_type multi-scan
_exptl_absorpt_process_details
;
  [Sheldrick, G.M. (2014). SADABS Bruker AXS Inc., Madison, Wisconsin, USA]
;
_exptl_crystal_colour colourless
_exptl_crystal_density_diffrn 1.210
_exptl_crystal_description prism
_exptl_crystal_F_000 464
_exptl_crystal_size_max 0.290
_exptl_crystal_size_mid 0.260
_exptl_crystal_size_min 0.120
_refine_diff_density_max 0.259
_refine_diff_density_min -0.240
_refine_diff_density_rms 0.047
_refine_ls_extinction_method none
_refine_ls_goodness_of_fit_ref 1.031
_refine_ls_hydrogen_treatment constr
_refine_ls_matrix_type full
_refine_ls_number_parameters 309
_refine_ls_number_reflns 5512
_refine_ls_number_restraints 0
_refine_ls_restrained_S_all 1.031
_refine_ls_R_factor_all 0.0630
_refine_ls_R_factor_gt 0.0475
_refine_ls_shift/su_max 0.000
_refine_ls_shift/su_mean 0.000
_refine_ls_structure_factor_coef Fsqd
_refine_ls_weighting_details 'w=1/[\s^2^(Fo^2^)+(0.0497P)^2^+0.5535P] where P=(Fo^2^+2Fc^2^)/3'
_refine_ls_weighting_scheme calc
_refine_ls_wR_factor_gt 0.1163
_refine_ls_wR_factor_ref 0.1275
_reflns_number_gt 4439
_reflns_number_total 5512
_reflns_threshold_expression >2sigma(I)
_cod_data_source_file d4dt00498a2.cif
_cod_data_source_block TC1028
_cod_depositor_comments 'Adding full bibliography for 7716039--7716046.cif.'
_cod_database_code 7716040

loop_
_space_group_symop_operation_xyz
'x, y, z'
'-x, -y, -z'

loop_
_atom_site_label
_atom_site_type_symbol
_atom_site_fract_x
_atom_site_fract_y
_atom_site_fract_z
_atom_site_U_iso_or_equiv
_atom_site_adp_type
_atom_site_occupancy
_atom_site_site_symmetry_order
_atom_site_calc_flag
_atom_site_refinement_flags_posn
_atom_site_refinement_flags_adp
_atom_site_refinement_flags_occupancy
_atom_site_disorder_assembly
_atom_site_disorder_group
C1 C -0.28615(17) 0.94901(19) 0.21649(13) 0.0341(4) Uani 1 1 d . . . . .
H1A H -0.331267 1.015682 0.181789 0.051 Uiso 1 1 calc R U . . .
H1B H -0.320073 0.961786 0.280686 0.051 Uiso 1 1 calc R U . . .
H1C H -0.312319 0.849450 0.171702 0.051 Uiso 1 1 calc R U . . .
C2 C -0.12591(16) 0.97961(16) 0.23977(10) 0.0245(3) Uani 1 1 d . . . . .
C3 C -0.05007(17) 1.08082(16) 0.21849(11) 0.0263(3) Uani 1 1 d . . . . .
H3 H -0.091105 1.146411 0.184722 0.032 Uiso 1 1 calc R U . . .
C4 C 0.10474(16) 1.07628(14) 0.25449(10) 0.0221(3) Uani 1 1 d . . . . .
C5 C 0.22365(18) 1.15874(16) 0.25061(12) 0.0294(3) Uani 1 1 d . . . . .
H5 H 0.211899 1.233082 0.219174 0.035 Uiso 1 1 calc R U . . .
C6 C 0.36009(18) 1.13084(17) 0.29342(13) 0.0314(3) Uani 1 1 d . . . . .
H6 H 0.442554 1.187402 0.292122 0.038 Uiso 1 1 calc R U . . .
C7 C 0.37740(16) 1.02089(16) 0.33822(11) 0.0262(3) Uani 1 1 d . . . . .
H7 H 0.471884 1.003379 0.367027 0.031 Uiso 1 1 calc R U . . .
C8 C 0.25858(15) 0.93541(14) 0.34180(10) 0.0194(3) Uani 1 1 d . . . . .
C9 C 0.12229(15) 0.96481(13) 0.30006(9) 0.0184(3) Uani 1 1 d . . . . .
C10 C -0.02475(15) 0.89540(15) 0.29340(10) 0.0215(3) Uani 1 1 d . . . . .
H10A H -0.043243 0.904755 0.362648 0.026 Uiso 1 1 calc R U . . .
H10B H -0.034592 0.791891 0.252877 0.026 Uiso 1 1 calc R U . . .
C11 C 0.28048(14) 0.81997(14) 0.39249(10) 0.0198(3) Uani 1 1 d . . . . .
C12 C 0.24215(15) 0.83910(16) 0.48769(11) 0.0249(3) Uani 1 1 d . . . . .
H12 H 0.198167 0.923554 0.517873 0.030 Uiso 1 1 calc R U . . .
C13 C 0.26735(16) 0.73676(17) 0.53869(12) 0.0289(3) Uani 1 1 d . . . . .
H13 H 0.242847 0.752181 0.604011 0.035 Uiso 1 1 calc R U . . .
C14 C 0.32839(16) 0.61207(17) 0.49388(13) 0.0304(3) Uani 1 1 d . . . . .
H14 H 0.344481 0.540848 0.527906 0.036 Uiso 1 1 calc R U . . .
C15 C 0.36597(16) 0.59123(16) 0.39946(12) 0.0280(3) Uani 1 1 d . . . . .
H15 H 0.406599 0.504693 0.368903 0.034 Uiso 1 1 calc R U . . .
C16 C 0.34533(14) 0.69513(15) 0.34794(10) 0.0215(3) Uani 1 1 d . . . . .
C17 C 0.38873(16) 0.67180(14) 0.24753(11) 0.0241(3) Uani 1 1 d . . . . .
H17 H 0.319071 0.686515 0.193551 0.029 Uiso 1 1 calc R U . . .
C18 C 0.51581(16) 0.63226(14) 0.22573(10) 0.0231(3) Uani 1 1 d . . . . .
H18 H 0.522523 0.606586 0.155439 0.028 Uiso 1 1 calc R U . . .
C19 C 0.64772(15) 0.62414(14) 0.29965(10) 0.0195(3) Uani 1 1 d . . . . .
C20 C 0.68231(15) 0.72959(14) 0.39654(10) 0.0221(3) Uani 1 1 d . . . . .
H20 H 0.618239 0.802339 0.414114 0.026 Uiso 1 1 calc R U . . .
C21 C 0.80630(16) 0.73060(15) 0.46674(10) 0.0238(3) Uani 1 1 d . . . . .
H21 H 0.826784 0.803101 0.531774 0.029 Uiso 1 1 calc R U . . .
C22 C 0.90125(15) 0.62539(15) 0.44223(10) 0.0227(3) Uani 1 1 d . . . . .
H22 H 0.986665 0.624990 0.490484 0.027 Uiso 1 1 calc R U . . .
C23 C 0.87058(15) 0.52101(15) 0.34691(10) 0.0211(3) Uani 1 1 d . . . . .
H23 H 0.935987 0.449268 0.330408 0.025 Uiso 1 1 calc R U . . .
C24 C 0.74568(14) 0.51861(14) 0.27434(10) 0.0186(3) Uani 1 1 d . . . . .
C25 C 0.71737(15) 0.40159(14) 0.17352(10) 0.0191(3) Uani 1 1 d . . . . .
C26 C 0.58400(15) 0.31914(15) 0.13642(11) 0.0242(3) Uani 1 1 d . . . . .
H26 H 0.510532 0.340138 0.175462 0.029 Uiso 1 1 calc R U . . .
C27 C 0.55611(17) 0.20712(16) 0.04378(12) 0.0299(3) Uani 1 1 d . . . . .
H27 H 0.464417 0.153381 0.020654 0.036 Uiso 1 1 calc R U . . .
C28 C 0.66159(18) 0.17341(16) -0.01510(11) 0.0304(3) Uani 1 1 d . . . . .
H28 H 0.642717 0.097645 -0.078531 0.036 Uiso 1 1 calc R U . . .
C29 C 0.79483(16) 0.25286(15) 0.02087(10) 0.0247(3) Uani 1 1 d . . . . .
C30 C 0.82344(15) 0.36622(14) 0.11469(10) 0.0203(3) Uani 1 1 d . . . . .
C31 C 0.97629(15) 0.43015(15) 0.13210(10) 0.0231(3) Uani 1 1 d . . . . .
H31A H 1.034957 0.422246 0.196745 0.028 Uiso 1 1 calc R U . . .
H31B H 0.978487 0.532955 0.134852 0.028 Uiso 1 1 calc R U . . .
C32 C 1.03042(17) 0.33983(17) 0.03988(11) 0.0276(3) Uani 1 1 d . . . . .
C33 C 0.92538(18) 0.24045(17) -0.02197(11) 0.0307(3) Uani 1 1 d . . . . .
H33 H 0.934594 0.171726 -0.084758 0.037 Uiso 1 1 calc R U . . .
C34 C 1.18120(18) 0.3620(2) 0.02635(13) 0.0368(4) Uani 1 1 d . . . . .
H34A H 1.195538 0.290207 -0.036630 0.055 Uiso 1 1 calc R U . . .
H34B H 1.249450 0.351292 0.085464 0.055 Uiso 1 1 calc R U . . .
H34C H 1.197639 0.459179 0.021346 0.055 Uiso 1 1 calc R U . . .

loop_
_atom_site_aniso_label
_atom_site_aniso_U_11
_atom_site_aniso_U_22
_atom_site_aniso_U_33
_atom_site_aniso_U_23
_atom_site_aniso_U_13
_atom_site_aniso_U_12
C1 0.0261(8) 0.0417(9) 0.0340(8) 0.0132(7) 0.0018(6) 0.0088(7)
C2 0.0260(7) 0.0267(7) 0.0191(6) 0.0058(5) 0.0017(5) 0.0089(6)
C3 0.0330(8) 0.0243(7) 0.0230(7) 0.0101(6) 0.0033(6) 0.0108(6)
C4 0.0312(7) 0.0179(6) 0.0172(6) 0.0046(5) 0.0053(5) 0.0073(5)
C5 0.0387(9) 0.0229(7) 0.0314(8) 0.0144(6) 0.0090(6) 0.0046(6)
C6 0.0318(8) 0.0273(8) 0.0404(9) 0.0155(7) 0.0122(7) 0.0004(6)
C7 0.0223(7) 0.0257(7) 0.0329(8) 0.0112(6) 0.0075(6) 0.0049(6)
C8 0.0228(7) 0.0169(6) 0.0189(6) 0.0044(5) 0.0063(5) 0.0053(5)
C9 0.0247(7) 0.0153(6) 0.0141(6) 0.0019(5) 0.0054(5) 0.0042(5)
C10 0.0214(7) 0.0220(6) 0.0218(6) 0.0083(5) 0.0035(5) 0.0045(5)
C11 0.0154(6) 0.0189(6) 0.0244(6) 0.0077(5) 0.0008(5) 0.0018(5)
C12 0.0211(7) 0.0267(7) 0.0287(7) 0.0102(6) 0.0066(6) 0.0046(6)
C13 0.0220(7) 0.0385(8) 0.0309(7) 0.0185(7) 0.0047(6) -0.0006(6)
C14 0.0216(7) 0.0340(8) 0.0437(9) 0.0259(7) 0.0036(6) 0.0024(6)
C15 0.0219(7) 0.0228(7) 0.0411(8) 0.0140(6) 0.0036(6) 0.0066(6)
C16 0.0159(6) 0.0209(6) 0.0262(7) 0.0075(5) -0.0001(5) 0.0033(5)
C17 0.0266(7) 0.0190(6) 0.0231(7) 0.0045(5) -0.0010(5) 0.0078(5)
C18 0.0291(7) 0.0191(6) 0.0187(6) 0.0030(5) 0.0025(5) 0.0075(5)
C19 0.0223(7) 0.0179(6) 0.0179(6) 0.0045(5) 0.0048(5) 0.0039(5)
C20 0.0257(7) 0.0183(6) 0.0212(6) 0.0028(5) 0.0072(5) 0.0051(5)
C21 0.0292(7) 0.0207(6) 0.0179(6) 0.0011(5) 0.0042(5) -0.0015(6)
C22 0.0221(7) 0.0264(7) 0.0198(6) 0.0092(5) 0.0016(5) -0.0001(5)
C23 0.0233(7) 0.0219(6) 0.0203(6) 0.0082(5) 0.0066(5) 0.0057(5)
C24 0.0224(7) 0.0180(6) 0.0162(6) 0.0053(5) 0.0057(5) 0.0031(5)
C25 0.0239(7) 0.0174(6) 0.0166(6) 0.0062(5) 0.0036(5) 0.0070(5)
C26 0.0239(7) 0.0228(7) 0.0252(7) 0.0060(5) 0.0049(5) 0.0049(5)
C27 0.0297(8) 0.0247(7) 0.0289(7) 0.0033(6) -0.0012(6) -0.0012(6)
C28 0.0396(9) 0.0230(7) 0.0211(7) -0.0006(6) 0.0003(6) 0.0032(6)
C29 0.0337(8) 0.0227(7) 0.0167(6) 0.0043(5) 0.0047(5) 0.0093(6)
C30 0.0258(7) 0.0190(6) 0.0164(6) 0.0061(5) 0.0031(5) 0.0077(5)
C31 0.0251(7) 0.0255(7) 0.0191(6) 0.0065(5) 0.0053(5) 0.0072(6)
C32 0.0323(8) 0.0319(8) 0.0217(7) 0.0096(6) 0.0094(6) 0.0137(6)
C33 0.0409(9) 0.0314(8) 0.0197(7) 0.0043(6) 0.0108(6) 0.0117(7)
C34 0.0335(9) 0.0497(10) 0.0314(8) 0.0134(7) 0.0138(7) 0.0144(8)

loop_
_atom_type_symbol
_atom_type_description
_atom_type_scat_dispersion_real
_atom_type_scat_dispersion_imag
_atom_type_scat_source
C C 0.0033 0.0016 'International Tables Vol C Tables 4.2.6.8 and 6.1.1.4'
H H 0.0000 0.0000 'International Tables Vol C Tables 4.2.6.8 and 6.1.1.4'

loop_
_geom_angle_atom_site_label_1
_geom_angle_atom_site_label_2
_geom_angle_atom_site_label_3
_geom_angle
_geom_angle_site_symmetry_1
_geom_angle_site_symmetry_3
_geom_angle_publ_flag
C2 C1 H1A 109.5 . . ?
C2 C1 H1B 109.5 . . ?
H1A C1 H1B 109.5 . . ?
C2 C1 H1C 109.5 . . ?
H1A C1 H1C 109.5 . . ?
H1B C1 H1C 109.5 . . ?
C3 C2 C1 127.45(13) . . ?
C3 C2 C10 109.97(13) . . ?
C1 C2 C10 122.59(13) . . ?
C2 C3 C4 110.54(12) . . ?
C2 C3 H3 124.7 . . ?
C4 C3 H3 124.7 . . ?
C5 C4 C9 120.61(13) . . ?
C5 C4 C3 131.64(13) . . ?
C9 C4 C3 107.75(12) . . ?
C4 C5 C6 118.78(13) . . ?
C4 C5 H5 120.6 . . ?
C6 C5 H5 120.6 . . ?
C5 C6 C7 120.62(14) . . ?
C5 C6 H6 119.7 . . ?
C7 C6 H6 119.7 . . ?
C6 C7 C8 121.38(14) . . ?
C6 C7 H7 119.3 . . ?
C8 C7 H7 119.3 . . ?
C9 C8 C7 117.82(12) . . ?
C9 C8 C11 122.03(12) . . ?
C7 C8 C11 120.13(12) . . ?
C8 C9 C4 120.79(13) . . ?
C8 C9 C10 130.65(12) . . ?
C4 C9 C10 108.56(11) . . ?
C9 C10 C2 103.19(11) . . ?
C9 C10 H10A 111.1 . . ?
C2 C10 H10A 111.1 . . ?
C9 C10 H10B 111.1 . . ?
C2 C10 H10B 111.1 . . ?
H10A C10 H10B 109.1 . . ?
C12 C11 C16 119.42(12) . . ?
C12 C11 C8 119.84(12) . . ?
C16 C11 C8 120.68(12) . . ?
C13 C12 C11 121.07(13) . . ?
C13 C12 H12 119.5 . . ?
C11 C12 H12 119.5 . . ?
C14 C13 C12 119.62(14) . . ?
C14 C13 H13 120.2 . . ?
C12 C13 H13 120.2 . . ?
C15 C14 C13 119.93(13) . . ?
C15 C14 H14 120.0 . . ?
C13 C14 H14 120.0 . . ?
C14 C15 C16 121.40(14) . . ?
C14 C15 H15 119.3 . . ?
C16 C15 H15 119.3 . . ?
C15 C16 C11 118.51(13) . . ?
C15 C16 C17 120.55(13) . . ?
C11 C16 C17 120.92(12) . . ?
C18 C17 C16 126.36(13) . . ?
C18 C17 H17 116.8 . . ?
C16 C17 H17 116.8 . . ?
C17 C18 C19 126.80(13) . . ?
C17 C18 H18 116.6 . . ?
C19 C18 H18 116.6 . . ?
C20 C19 C24 118.12(12) . . ?
C20 C19 C18 119.44(12) . . ?
C24 C19 C18 122.34(12) . . ?
C21 C20 C19 121.94(13) . . ?
C21 C20 H20 119.0 . . ?
C19 C20 H20 119.0 . . ?
C20 C21 C22 119.78(12) . . ?
C20 C21 H21 120.1 . . ?
C22 C21 H21 120.1 . . ?
C23 C22 C21 119.50(13) . . ?
C23 C22 H22 120.3 . . ?
C21 C22 H22 120.3 . . ?
C22 C23 C24 121.59(12) . . ?
C22 C23 H23 119.2 . . ?
C24 C23 H23 119.2 . . ?
C23 C24 C19 119.06(12) . . ?
C23 C24 C25 119.04(12) . . ?
C19 C24 C25 121.88(12) . . ?
C30 C25 C26 117.46(12) . . ?
C30 C25 C24 121.79(12) . . ?
C26 C25 C24 120.71(12) . . ?
C27 C26 C25 121.81(14) . . ?
C27 C26 H26 119.1 . . ?
C25 C26 H26 119.1 . . ?
C28 C27 C26 120.49(14) . . ?
C28 C27 H27 119.8 . . ?
C26 C27 H27 119.8 . . ?
C29 C28 C27 118.54(13) . . ?
C29 C28 H28 120.7 . . ?
C27 C28 H28 120.7 . . ?
C28 C29 C30 121.09(13) . . ?
C28 C29 C33 130.83(13) . . ?
C30 C29 C33 108.07(13) . . ?
C25 C30 C29 120.60(13) . . ?
C25 C30 C31 131.22(12) . . ?
C29 C30 C31 108.18(12) . . ?
C30 C31 C32 103.49(12) . . ?
C30 C31 H31A 111.1 . . ?
C32 C31 H31A 111.1 . . ?
C30 C31 H31B 111.1 . . ?
C32 C31 H31B 111.1 . . ?
H31A C31 H31B 109.0 . . ?
C33 C32 C34 127.86(14) . . ?
C33 C32 C31 109.81(13) . . ?
C34 C32 C31 122.31(14) . . ?
C32 C33 C29 110.44(13) . . ?
C32 C33 H33 124.8 . . ?
C29 C33 H33 124.8 . . ?
C32 C34 H34A 109.5 . . ?
C32 C34 H34B 109.5 . . ?
H34A C34 H34B 109.5 . . ?
C32 C34 H34C 109.5 . . ?
H34A C34 H34C 109.5 . . ?
H34B C34 H34C 109.5 . . ?

loop_
_geom_bond_atom_site_label_1
_geom_bond_atom_site_label_2
_geom_bond_distance
_geom_bond_site_symmetry_2
_geom_bond_publ_flag
C1 C2 1.492(2) . ?
C1 H1A 0.9800 . ?
C1 H1B 0.9800 . ?
C1 H1C 0.9800 . ?
C2 C3 1.339(2) . ?
C2 C10 1.5103(18) . ?
C3 C4 1.462(2) . ?
C3 H3 0.9500 . ?
C4 C5 1.385(2) . ?
C4 C9 1.4101(18) . ?
C5 C6 1.386(2) . ?
C5 H5 0.9500 . ?
C6 C7 1.389(2) . ?
C6 H6 0.9500 . ?
C7 C8 1.400(2) . ?
C7 H7 0.9500 . ?
C8 C9 1.3849(19) . ?
C8 C11 1.4948(18) . ?
C9 C10 1.5061(19) . ?
C10 H10A 0.9900 . ?
C10 H10B 0.9900 . ?
C11 C12 1.3996(19) . ?
C11 C16 1.4032(19) . ?
C12 C13 1.387(2) . ?
C12 H12 0.9500 . ?
C13 C14 1.384(2) . ?
C13 H13 0.9500 . ?
C14 C15 1.384(2) . ?
C14 H14 0.9500 . ?
C15 C16 1.4022(19) . ?
C15 H15 0.9500 . ?
C16 C17 1.485(2) . ?
C17 C18 1.332(2) . ?
C17 H17 0.9500 . ?
C18 C19 1.4814(19) . ?
C18 H18 0.9500 . ?
C19 C20 1.4050(18) . ?
C19 C24 1.4114(18) . ?
C20 C21 1.377(2) . ?
C20 H20 0.9500 . ?
C21 C22 1.387(2) . ?
C21 H21 0.9500 . ?
C22 C23 1.3843(19) . ?
C22 H22 0.9500 . ?
C23 C24 1.3979(18) . ?
C23 H23 0.9500 . ?
C24 C25 1.4940(17) . ?
C25 C30 1.3974(19) . ?
C25 C26 1.401(2) . ?
C26 C27 1.394(2) . ?
C26 H26 0.9500 . ?
C27 C28 1.392(2) . ?
C27 H27 0.9500 . ?
C28 C29 1.387(2) . ?
C28 H28 0.9500 . ?
C29 C30 1.4114(18) . ?
C29 C33 1.461(2) . ?
C30 C31 1.507(2) . ?
C31 C32 1.5099(19) . ?
C31 H31A 0.9900 . ?
C31 H31B 0.9900 . ?
C32 C33 1.342(2) . ?
C32 C34 1.492(2) . ?
C33 H33 0.9500 . ?
C34 H34A 0.9800 . ?
C34 H34B 0.9800 . ?
C34 H34C 0.9800 . ?

loop_
_geom_torsion_atom_site_label_1
_geom_torsion_atom_site_label_2
_geom_torsion_atom_site_label_3
_geom_torsion_atom_site_label_4
_geom_torsion
_geom_torsion_site_symmetry_1
_geom_torsion_site_symmetry_2
_geom_torsion_site_symmetry_3
_geom_torsion_site_symmetry_4
_geom_torsion_publ_flag
C1 C2 C3 C4 179.65(14) . . . . ?
C10 C2 C3 C4 -0.20(16) . . . . ?
C2 C3 C4 C5 -179.53(15) . . . . ?
C2 C3 C4 C9 0.12(16) . . . . ?
C9 C4 C5 C6 -0.8(2) . . . . ?
C3 C4 C5 C6 178.85(14) . . . . ?
C4 C5 C6 C7 0.8(2) . . . . ?
C5 C6 C7 C8 -0.1(2) . . . . ?
C6 C7 C8 C9 -0.7(2) . . . . ?
C6 C7 C8 C11 -178.71(14) . . . . ?
C7 C8 C9 C4 0.73(19) . . . . ?
C11 C8 C9 C4 178.74(12) . . . . ?
C7 C8 C9 C10 -178.94(13) . . . . ?
C11 C8 C9 C10 -0.9(2) . . . . ?
C5 C4 C9 C8 0.0(2) . . . . ?
C3 C4 C9 C8 -179.72(11) . . . . ?
C5 C4 C9 C10 179.71(12) . . . . ?
C3 C4 C9 C10 0.02(14) . . . . ?
C8 C9 C10 C2 179.58(13) . . . . ?
C4 C9 C10 C2 -0.12(14) . . . . ?
C3 C2 C10 C9 0.20(15) . . . . ?
C1 C2 C10 C9 -179.66(13) . . . . ?
C9 C8 C11 C12 -70.73(17) . . . . ?
C7 C8 C11 C12 107.23(15) . . . . ?
C9 C8 C11 C16 112.22(15) . . . . ?
C7 C8 C11 C16 -69.81(17) . . . . ?
C16 C11 C12 C13 0.1(2) . . . . ?
C8 C11 C12 C13 -177.03(13) . . . . ?
C11 C12 C13 C14 -1.5(2) . . . . ?
C12 C13 C14 C15 1.0(2) . . . . ?
C13 C14 C15 C16 0.8(2) . . . . ?
C14 C15 C16 C11 -2.2(2) . . . . ?
C14 C15 C16 C17 178.94(13) . . . . ?
C12 C11 C16 C15 1.8(2) . . . . ?
C8 C11 C16 C15 178.81(12) . . . . ?
C12 C11 C16 C17 -179.41(13) . . . . ?
C8 C11 C16 C17 -2.4(2) . . . . ?
C15 C16 C17 C18 -49.5(2) . . . . ?
C11 C16 C17 C18 131.71(15) . . . . ?
C16 C17 C18 C19 -9.8(2) . . . . ?
C17 C18 C19 C20 -38.1(2) . . . . ?
C17 C18 C19 C24 145.75(15) . . . . ?
C24 C19 C20 C21 -1.1(2) . . . . ?
C18 C19 C20 C21 -177.47(13) . . . . ?
C19 C20 C21 C22 0.2(2) . . . . ?
C20 C21 C22 C23 0.5(2) . . . . ?
C21 C22 C23 C24 -0.1(2) . . . . ?
C22 C23 C24 C19 -0.9(2) . . . . ?
C22 C23 C24 C25 -178.93(12) . . . . ?
C20 C19 C24 C23 1.48(19) . . . . ?
C18 C19 C24 C23 177.68(13) . . . . ?
C20 C19 C24 C25 179.46(12) . . . . ?
C18 C19 C24 C25 -4.3(2) . . . . ?
C23 C24 C25 C30 -48.62(18) . . . . ?
C19 C24 C25 C30 133.39(14) . . . . ?
C23 C24 C25 C26 128.85(14) . . . . ?
C19 C24 C25 C26 -49.14(18) . . . . ?
C30 C25 C26 C27 -0.9(2) . . . . ?
C24 C25 C26 C27 -178.45(13) . . . . ?
C25 C26 C27 C28 0.2(2) . . . . ?
C26 C27 C28 C29 0.5(2) . . . . ?
C27 C28 C29 C30 -0.4(2) . . . . ?
C27 C28 C29 C33 178.34(15) . . . . ?
C26 C25 C30 C29 0.94(19) . . . . ?
C24 C25 C30 C29 178.49(12) . . . . ?
C26 C25 C30 C31 -179.24(13) . . . . ?
C24 C25 C30 C31 -1.7(2) . . . . ?
C28 C29 C30 C25 -0.3(2) . . . . ?
C33 C29 C30 C25 -179.32(12) . . . . ?
C28 C29 C30 C31 179.83(13) . . . . ?
C33 C29 C30 C31 0.82(15) . . . . ?
C25 C30 C31 C32 179.25(13) . . . . ?
C29 C30 C31 C32 -0.91(14) . . . . ?
C30 C31 C32 C33 0.68(16) . . . . ?
C30 C31 C32 C34 -177.92(13) . . . . ?
C34 C32 C33 C29 178.29(14) . . . . ?
C31 C32 C33 C29 -0.21(17) . . . . ?
C28 C29 C33 C32 -179.27(15) . . . . ?
C30 C29 C33 C32 -0.39(17) . . . . ?
